data_7200891
loop_
_publ_author_name
'Zhao, Xiao-Qing'
'Zhao, Bin'
'Shi, Wei'
'Cheng, Peng'

_publ_section_title
;
 Structures and luminescent properties of a series of Ln--Ag
 heterometallic coordination polymers
;
_journal_issue 7
_journal_name_full CrystEngComm
_journal_page_first 1261
_journal_paper_doi 10.1039/b900430k
_journal_volume 11
_journal_year 2009
_chemical_formula_moiety 'C14 H17 Ag N2 O13.50 Pr'
_chemical_formula_sum 'C14 H17 Ag N2 O13.5 Pr'
_chemical_formula_weight 678.08
_chemical_name_systematic
;
?
;
_space_group_IT_number 14
_symmetry_cell_setting monoclinic
_symmetry_space_group_name_Hall '-P 2ybc'
_symmetry_space_group_name_H-M 'P 1 21/c 1'
_atom_sites_solution_hydrogens geom
_atom_sites_solution_primary direct
_atom_sites_solution_secondary difmap
_audit_creation_method SHELXL-97
_cell_angle_alpha 90.00
_cell_angle_beta 99.468(2)
_cell_angle_gamma 90.00
_cell_formula_units_Z 4
_cell_length_a 14.8009(16)
_cell_length_b 10.7176(11)
_cell_length_c 12.8757(14)
_cell_measurement_reflns_used 5515
_cell_measurement_temperature 294(2)
_cell_measurement_theta_max 26.30
_cell_measurement_theta_min 2.49
_cell_volume 2014.7(4)
_computing_cell_refinement 'Bruker SMART'
_computing_data_collection 'Bruker SMART'
_computing_data_reduction 'Bruker SAINT'
_computing_molecular_graphics 'Bruker SHELXTL'
_computing_publication_material 'Bruker SHELXTL'
_computing_structure_refinement 'SHELXL-97 (Sheldrick, 1997)'
_computing_structure_solution 'SHELXS-97 (Sheldrick, 1990)'
_diffrn_ambient_temperature 294(2)
_diffrn_measured_fraction_theta_full 0.997
_diffrn_measured_fraction_theta_max 0.997
_diffrn_measurement_device_type 'CCD area detector'
_diffrn_measurement_method 'phi and omega scans'
_diffrn_radiation_monochromator graphite
_diffrn_radiation_source 'fine-focus sealed tube'
_diffrn_radiation_type MoK\a
_diffrn_radiation_wavelength 0.71073
_diffrn_reflns_av_R_equivalents 0.0477
_diffrn_reflns_av_sigmaI/netI 0.0469
_diffrn_reflns_limit_h_max 14
_diffrn_reflns_limit_h_min -18
_diffrn_reflns_limit_k_max 12
_diffrn_reflns_limit_k_min -13
_diffrn_reflns_limit_l_max 16
_diffrn_reflns_limit_l_min -15
_diffrn_reflns_number 11124
_diffrn_reflns_theta_full 26.34
_diffrn_reflns_theta_max 26.34
_diffrn_reflns_theta_min 2.36
_exptl_absorpt_coefficient_mu 3.437
_exptl_absorpt_correction_T_max 1.000000
_exptl_absorpt_correction_T_min 0.523578
_exptl_absorpt_correction_type multi-scan
_exptl_absorpt_process_details SADABS
_exptl_crystal_density_diffrn 2.236
_exptl_crystal_density_meas ?
_exptl_crystal_density_method 'not measured'
_exptl_crystal_F_000 1316
_exptl_crystal_size_max 0.22
_exptl_crystal_size_mid 0.16
_exptl_crystal_size_min 0.12
_refine_diff_density_max 1.399
_refine_diff_density_min -1.144
_refine_diff_density_rms 0.128
_refine_ls_extinction_coef 0.00074(16)
_refine_ls_extinction_expression Fc^*^=kFc[1+0.001xFc^2^\l^3^/sin(2\q)]^-1/4^
_refine_ls_extinction_method SHELXL
_refine_ls_goodness_of_fit_ref 1.040
_refine_ls_hydrogen_treatment constr
_refine_ls_matrix_type full
_refine_ls_number_parameters 299
_refine_ls_number_reflns 4096
_refine_ls_number_restraints 0
_refine_ls_restrained_S_all 1.040
_refine_ls_R_factor_all 0.0415
_refine_ls_R_factor_gt 0.0315
_refine_ls_shift/su_max 0.002
_refine_ls_shift/su_mean 0.000
_refine_ls_structure_factor_coef Fsqd
_refine_ls_weighting_details 'calc w=1/[\s^2^(Fo^2^)+(0.0401P)^2^+2.1663P] where P=(Fo^2^+2Fc^2^)/3'
_refine_ls_weighting_scheme calc
_refine_ls_wR_factor_gt 0.0787
_refine_ls_wR_factor_ref 0.0832
_reflns_number_gt 3418
_reflns_number_total 4096
_reflns_threshold_expression >2sigma(I)
_cod_data_source_file b900430k.txt
_cod_data_source_block 1
_cod_depositor_comments
;
The following automatic conversions were performed:
'_symmetry_cell_setting' value 'Monoclinic' changed to 'monoclinic'
according to '/home/saulius/struct/CIF-dictionaries/cif_core.dic'
dictionary named 'cif_core.dic' version 2.4.1 from
2010-06-29.

'_exptl_absorpt_correction_type' value 'MULTI-SCAN' changed
to 'multi-scan' according to
'/home/saulius/struct/CIF-dictionaries/cif_core.dic' dictionary named
'cif_core.dic' version 2.4.1 from
2010-06-29.

'_refine_ls_hydrogen_treatment' value 'CONSTR' changed to
'constr' according to '/home/saulius/struct/CIF-dictionaries/cif_core.dic'
dictionary named 'cif_core.dic' version 2.4.1 from 2010-06-29.

Automatic conversion script
Id: cif_fix_enum 1527 2010-12-29 10:47:43Z saulius 

The following automatic conversions were performed:

'_exptl_crystal_density_meas' value 'NONE' was changed to '?' - the
value is perceived as not measured.

Automatic conversion script
Id: cif_fix_values 3008 2015-01-20 13:52:24Z robertas 
;
_cod_original_sg_symbol_H-M P2(1)/c
_cod_original_formula_sum 'C14 H17 Ag N2 O13.50 Pr'
_cod_database_code 7200891

loop_
_symmetry_equiv_pos_as_xyz
'x, y, z'
'-x, y+1/2, -z+1/2'
'-x, -y, -z'
'x, -y-1/2, z-1/2'

loop_
_atom_site_label
_atom_site_type_symbol
_atom_site_fract_x
_atom_site_fract_y
_atom_site_fract_z
_atom_site_U_iso_or_equiv
_atom_site_adp_type
_atom_site_occupancy
_atom_site_symmetry_multiplicity
_atom_site_calc_flag
_atom_site_refinement_flags
_atom_site_disorder_assembly
_atom_site_disorder_group
Pr1 Pr 0.277788(15) 0.80542(2) 0.646194(16) 0.01817(10) Uani 1 1 d . . .
Ag1 Ag 0.37925(4) 1.27323(5) 0.62302(5) 0.07068(19) Uani 1 1 d . . .
O1 O 0.1603(2) 0.9354(3) 0.7175(2) 0.0344(8) Uani 1 1 d . . .
O2 O 0.0695(3) 1.1035(3) 0.7116(3) 0.0452(9) Uani 1 1 d . . .
O3 O 0.2825(2) 0.7895(3) 0.4507(2) 0.0268(7) Uani 1 1 d . . .
O4 O 0.2299(2) 0.8356(3) 0.2824(2) 0.0294(7) Uani 1 1 d . . .
O5 O 0.3498(2) 0.5973(3) 0.6280(3) 0.0314(7) Uani 1 1 d . . .
O6 O 0.4673(2) 0.4688(3) 0.6237(3) 0.0386(8) Uani 1 1 d . . .
O7 O 0.3569(2) 1.0074(3) 0.6289(2) 0.0313(7) Uani 1 1 d . . .
O8 O 0.4831(3) 1.1227(3) 0.6305(3) 0.0428(9) Uani 1 1 d . . .
O9 O 0.3628(2) 0.8619(3) 0.8246(2) 0.0395(9) Uani 1 1 d . . .
H9A H 0.3532 0.8165 0.8758 0.047 Uiso 1 1 d R . .
H9B H 0.4167 0.8909 0.8273 0.047 Uiso 1 1 d R . .
O10 O 0.1408(2) 0.6837(3) 0.5657(3) 0.0418(9) Uani 1 1 d . . .
H10A H 0.1278 0.6974 0.4992 0.050 Uiso 1 1 d R . .
H10B H 0.1246 0.6319 0.5967 0.050 Uiso 1 1 d R . .
O11 O 0.2494(4) 1.3813(4) 0.6229(5) 0.0835(15) Uani 1 1 d . . .
H11C H 0.2195 1.3831 0.5634 0.100 Uiso 1 1 d R . .
H11B H 0.2335 1.4154 0.6769 0.100 Uiso 1 1 d R . .
N1 N 0.1741(2) 0.9557(3) 0.5173(3) 0.0207(7) Uani 1 1 d . . .
N2 N 0.4503(3) 0.7971(3) 0.6267(3) 0.0235(8) Uani 1 1 d . . .
C1 C 0.1175(3) 1.0279(4) 0.6707(3) 0.0289(10) Uani 1 1 d . . .
C2 C 0.1251(3) 1.0438(4) 0.5562(3) 0.0233(9) Uani 1 1 d . . .
C3 C 0.0847(3) 1.1416(5) 0.4948(4) 0.0353(11) Uani 1 1 d . . .
H3 H 0.0525 1.2035 0.5238 0.042 Uiso 1 1 calc R . .
C4 C 0.0936(4) 1.1450(5) 0.3898(4) 0.0382(12) Uani 1 1 d . . .
H4 H 0.0670 1.2097 0.3472 0.046 Uiso 1 1 calc R . .
C5 C 0.1420(3) 1.0524(4) 0.3477(3) 0.0308(10) Uani 1 1 d . . .
H5 H 0.1482 1.0530 0.2770 0.037 Uiso 1 1 calc R . .
C6 C 0.1809(3) 0.9587(4) 0.4151(3) 0.0210(9) Uani 1 1 d . . .
C7 C 0.2354(3) 0.8523(4) 0.3788(3) 0.0208(9) Uani 1 1 d . . .
C8 C 0.4329(3) 0.5757(4) 0.6250(3) 0.0275(10) Uani 1 1 d . . .
C9 C 0.4941(3) 0.6879(4) 0.6239(4) 0.0263(10) Uani 1 1 d . . .
C10 C 0.5862(4) 0.6810(5) 0.6223(4) 0.0390(12) Uani 1 1 d . . .
H10 H 0.6148 0.6041 0.6192 0.047 Uiso 1 1 calc R . .
C11 C 0.6362(4) 0.7914(5) 0.6253(5) 0.0463(14) Uani 1 1 d . . .
H11A H 0.6990 0.7894 0.6251 0.056 Uiso 1 1 calc R . .
C12 C 0.5914(4) 0.9036(5) 0.6286(4) 0.0422(13) Uani 1 1 d . . .
H12 H 0.6234 0.9785 0.6313 0.051 Uiso 1 1 calc R . .
C13 C 0.4980(3) 0.9029(4) 0.6279(3) 0.0281(10) Uani 1 1 d . . .
C14 C 0.4423(3) 1.0205(4) 0.6290(3) 0.0282(10) Uani 1 1 d . . .
O12 O 0.0546(2) 0.7007(3) 0.3541(3) 0.0384(8) Uani 1 1 d . . .
H12A H 0.0785 0.6660 0.3057 0.046 Uiso 1 1 d R . .
H12B H 0.0381 0.7763 0.3441 0.046 Uiso 1 1 d R . .
O13 O 0.2111(6) 0.0568(9) 0.9215(6) 0.072(3) Uani 0.50 1 d P . .
H13A H 0.2222 0.1133 0.8804 0.086 Uiso 0.50 1 d PR . .
H13B H 0.2235 0.0714 0.9874 0.086 Uiso 0.50 1 d PR . .
O14 O 0.9963(4) 1.0452(5) 0.8833(4) 0.0617(16) Uani 0.75 1 d P . .
O14' O 0.9231(11) 0.9502(14) 0.9148(10) 0.045(4) Uani 0.25 1 d P . .

loop_
_atom_site_aniso_label
_atom_site_aniso_U_11
_atom_site_aniso_U_22
_atom_site_aniso_U_33
_atom_site_aniso_U_23
_atom_site_aniso_U_13
_atom_site_aniso_U_12
Pr1 0.01992(14) 0.01913(14) 0.01576(13) 0.00085(9) 0.00387(9) 0.00104(9)
Ag1 0.0783(4) 0.0448(3) 0.0842(4) -0.0015(3) -0.0007(3) 0.0099(3)
O1 0.042(2) 0.0377(19) 0.0252(16) 0.0049(14) 0.0120(14) 0.0161(15)
O2 0.062(3) 0.045(2) 0.0323(19) -0.0004(16) 0.0202(18) 0.0241(19)
O3 0.0329(18) 0.0299(16) 0.0177(15) 0.0006(12) 0.0049(13) 0.0098(14)
O4 0.0373(19) 0.0348(17) 0.0167(15) -0.0034(13) 0.0059(14) 0.0086(14)
O5 0.0265(18) 0.0209(16) 0.048(2) 0.0020(14) 0.0107(15) 0.0006(13)
O6 0.0337(19) 0.0267(17) 0.055(2) 0.0028(16) 0.0052(16) 0.0089(15)
O7 0.0323(18) 0.0228(16) 0.0393(18) 0.0006(14) 0.0074(15) -0.0035(13)
O8 0.048(2) 0.0260(18) 0.055(2) 0.0022(16) 0.0096(18) -0.0128(16)
O9 0.042(2) 0.048(2) 0.0254(17) 0.0076(15) -0.0013(15) -0.0229(17)
O10 0.041(2) 0.052(2) 0.0285(18) 0.0128(16) -0.0077(16) -0.0169(17)
O11 0.083(4) 0.055(3) 0.112(4) -0.011(3) 0.016(3) 0.000(3)
N1 0.0238(18) 0.0247(18) 0.0139(16) -0.0018(14) 0.0043(14) 0.0030(15)
N2 0.026(2) 0.0230(18) 0.0218(18) -0.0005(14) 0.0050(15) -0.0035(15)
C1 0.033(3) 0.029(2) 0.027(2) -0.0020(19) 0.010(2) 0.008(2)
C2 0.022(2) 0.024(2) 0.023(2) -0.0010(17) 0.0036(18) 0.0046(17)
C3 0.044(3) 0.031(2) 0.032(3) 0.002(2) 0.008(2) 0.016(2)
C4 0.052(3) 0.033(3) 0.027(2) 0.007(2) 0.000(2) 0.011(2)
C5 0.040(3) 0.031(2) 0.020(2) 0.0017(19) 0.002(2) 0.002(2)
C6 0.024(2) 0.021(2) 0.018(2) -0.0025(16) 0.0039(17) -0.0023(17)
C7 0.019(2) 0.022(2) 0.023(2) 0.0004(17) 0.0057(17) -0.0041(17)
C8 0.031(3) 0.026(2) 0.026(2) 0.0009(18) 0.0053(19) 0.0077(19)
C9 0.023(2) 0.031(2) 0.025(2) -0.0004(18) 0.0045(18) 0.0046(18)
C10 0.032(3) 0.040(3) 0.046(3) -0.001(2) 0.009(2) 0.007(2)
C11 0.030(3) 0.054(4) 0.059(4) -0.007(3) 0.018(3) -0.005(2)
C12 0.034(3) 0.043(3) 0.052(3) -0.005(3) 0.014(2) -0.013(2)
C13 0.029(2) 0.033(2) 0.022(2) -0.0021(19) 0.0041(19) -0.008(2)
C14 0.036(3) 0.025(2) 0.023(2) 0.0011(18) 0.005(2) -0.007(2)
O12 0.041(2) 0.040(2) 0.0338(19) -0.0027(15) 0.0076(16) 0.0036(16)
O13 0.094(7) 0.093(7) 0.029(4) -0.030(4) 0.011(4) -0.035(6)
O14 0.077(4) 0.064(4) 0.050(3) 0.014(3) 0.026(3) 0.024(3)
O14' 0.057(10) 0.048(9) 0.027(7) 0.007(6) -0.001(7) 0.013(7)

loop_
_atom_type_symbol
_atom_type_description
_atom_type_scat_dispersion_real
_atom_type_scat_dispersion_imag
_atom_type_scat_source
C C 0.0033 0.0016 'International Tables Vol C Tables 4.2.6.8 and 6.1.1.4'
H H 0.0000 0.0000 'International Tables Vol C Tables 4.2.6.8 and 6.1.1.4'
N N 0.0061 0.0033 'International Tables Vol C Tables 4.2.6.8 and 6.1.1.4'
O O 0.0106 0.0060 'International Tables Vol C Tables 4.2.6.8 and 6.1.1.4'
Ag Ag -0.8971 1.1015 'International Tables Vol C Tables 4.2.6.8 and 6.1.1.4'
Pr Pr -0.2180 2.8214 'International Tables Vol C Tables 4.2.6.8 and 6.1.1.4'

loop_
_geom_angle_atom_site_label_1
_geom_angle_atom_site_label_2
_geom_angle_atom_site_label_3
_geom_angle
_geom_angle_site_symmetry_1
_geom_angle_site_symmetry_3
_geom_angle_publ_flag
O7 Pr1 O10 141.41(10) . . ?
O7 Pr1 O5 123.62(11) . . ?
O10 Pr1 O5 79.88(11) . . ?
O7 Pr1 O4 141.18(10) . 4_576 ?
O10 Pr1 O4 70.76(10) . 4_576 ?
O5 Pr1 O4 72.63(11) . 4_576 ?
O7 Pr1 O9 72.48(10) . . ?
O10 Pr1 O9 139.51(11) . . ?
O5 Pr1 O9 98.27(11) . . ?
O4 Pr1 O9 70.19(10) 4_576 . ?
O7 Pr1 O1 85.08(11) . . ?
O10 Pr1 O1 82.97(12) . . ?
O5 Pr1 O1 149.23(11) . . ?
O4 Pr1 O1 77.68(11) 4_576 . ?
O9 Pr1 O1 78.75(12) . . ?
O7 Pr1 O3 83.09(10) . . ?
O10 Pr1 O3 72.84(11) . . ?
O5 Pr1 O3 76.40(10) . . ?
O4 Pr1 O3 135.39(10) 4_576 . ?
O9 Pr1 O3 146.59(11) . . ?
O1 Pr1 O3 122.21(10) . . ?
O7 Pr1 N2 62.53(11) . . ?
O10 Pr1 N2 133.28(12) . . ?
O5 Pr1 N2 61.38(10) . . ?
O4 Pr1 N2 116.17(11) 4_576 . ?
O9 Pr1 N2 75.17(11) . . ?
O1 Pr1 N2 143.14(11) . . ?
O3 Pr1 N2 73.44(11) . . ?
O7 Pr1 N1 69.13(10) . . ?
O10 Pr1 N1 72.91(11) . . ?
O5 Pr1 N1 134.70(10) . . ?
O4 Pr1 N1 127.65(11) 4_576 . ?
O9 Pr1 N1 125.87(11) . . ?
O1 Pr1 N1 61.50(10) . . ?
O3 Pr1 N1 61.41(10) . . ?
N2 Pr1 N1 116.16(11) . . ?
O8 Ag1 O11 164.23(16) . . ?
O8 Ag1 O6 104.83(12) . 1_565 ?
O11 Ag1 O6 90.74(15) . 1_565 ?
C1 O1 Pr1 125.4(3) . . ?
C7 O3 Pr1 126.2(3) . . ?
C7 O4 Pr1 143.7(3) . 4_575 ?
C8 O5 Pr1 127.0(3) . . ?
C8 O6 Ag1 124.1(3) . 1_545 ?
C14 O7 Pr1 125.3(3) . . ?
C14 O8 Ag1 107.9(3) . . ?
Pr1 O9 H9A 116.8 . . ?
Pr1 O9 H9B 116.9 . . ?
H9A O9 H9B 116.9 . . ?
Pr1 O10 H10A 111.1 . . ?
Pr1 O10 H10B 118.6 . . ?
H10A O10 H10B 128.4 . . ?
Ag1 O11 H11C 110.1 . . ?
Ag1 O11 H11B 125.0 . . ?
H11C O11 H11B 124.9 . . ?
C6 N1 C2 119.0(4) . . ?
C6 N1 Pr1 120.5(3) . . ?
C2 N1 Pr1 119.6(3) . . ?
C13 N2 C9 119.0(4) . . ?
C13 N2 Pr1 119.6(3) . . ?
C9 N2 Pr1 121.1(3) . . ?
O2 C1 O1 125.4(4) . . ?
O2 C1 C2 118.6(4) . . ?
O1 C1 C2 116.1(4) . . ?
N1 C2 C3 122.0(4) . . ?
N1 C2 C1 114.8(3) . . ?
C3 C2 C1 123.2(4) . . ?
C4 C3 C2 118.4(4) . . ?
C4 C3 H3 120.8 . . ?
C2 C3 H3 120.8 . . ?
C3 C4 C5 120.2(4) . . ?
C3 C4 H4 119.9 . . ?
C5 C4 H4 119.9 . . ?
C4 C5 C6 117.5(4) . . ?
C4 C5 H5 121.2 . . ?
C6 C5 H5 121.2 . . ?
N1 C6 C5 122.8(4) . . ?
N1 C6 C7 114.5(4) . . ?
C5 C6 C7 122.7(4) . . ?
O4 C7 O3 126.4(4) . . ?
O4 C7 C6 117.7(4) . . ?
O3 C7 C6 115.8(4) . . ?
O6 C8 O5 124.7(4) . . ?
O6 C8 C9 118.9(4) . . ?
O5 C8 C9 116.4(4) . . ?
N2 C9 C10 122.3(4) . . ?
N2 C9 C8 113.7(4) . . ?
C10 C9 C8 124.0(4) . . ?
C9 C10 C11 118.7(5) . . ?
C9 C10 H10 120.7 . . ?
C11 C10 H10 120.7 . . ?
C12 C11 C10 119.1(5) . . ?
C12 C11 H11A 120.5 . . ?
C10 C11 H11A 120.5 . . ?
C11 C12 C13 118.8(5) . . ?
C11 C12 H12 120.6 . . ?
C13 C12 H12 120.6 . . ?
N2 C13 C12 122.2(4) . . ?
N2 C13 C14 114.9(4) . . ?
C12 C13 C14 122.9(4) . . ?
O8 C14 O7 125.1(4) . . ?
O8 C14 C13 118.0(4) . . ?
O7 C14 C13 116.9(4) . . ?
H12A O12 H12B 116.6 . . ?
H13A O13 H13B 117.7 . . ?

loop_
_geom_bond_atom_site_label_1
_geom_bond_atom_site_label_2
_geom_bond_distance
_geom_bond_site_symmetry_2
_geom_bond_publ_flag
Pr1 O7 2.488(3) . ?
Pr1 O10 2.489(3) . ?
Pr1 O5 2.499(3) . ?
Pr1 O4 2.504(3) 4_576 ?
Pr1 O9 2.505(3) . ?
Pr1 O1 2.517(3) . ?
Pr1 O3 2.536(3) . ?
Pr1 N2 2.608(4) . ?
Pr1 N1 2.620(3) . ?
Ag1 O8 2.220(4) . ?
Ag1 O11 2.243(5) . ?
Ag1 O6 2.466(3) 1_565 ?
O1 C1 1.273(5) . ?
O2 C1 1.250(5) . ?
O3 C7 1.258(5) . ?
O4 C7 1.244(5) . ?
O4 Pr1 2.504(3) 4_575 ?
O5 C8 1.258(5) . ?
O6 C8 1.255(5) . ?
O6 Ag1 2.466(3) 1_545 ?
O7 C14 1.273(6) . ?
O8 C14 1.249(5) . ?
O9 H9A 0.8501 . ?
O9 H9B 0.8504 . ?
O10 H10A 0.8589 . ?
O10 H10B 0.7460 . ?
O11 H11C 0.8200 . ?
O11 H11B 0.8527 . ?
N1 C6 1.337(5) . ?
N1 C2 1.337(5) . ?
N2 C13 1.334(6) . ?
N2 C9 1.342(5) . ?
C1 C2 1.508(6) . ?
C2 C3 1.387(6) . ?
C3 C4 1.380(7) . ?
C3 H3 0.9300 . ?
C4 C5 1.385(7) . ?
C4 H4 0.9300 . ?
C5 C6 1.389(6) . ?
C5 H5 0.9300 . ?
C6 C7 1.514(6) . ?
C8 C9 1.507(6) . ?
C9 C10 1.368(7) . ?
C10 C11 1.393(8) . ?
C10 H10 0.9300 . ?
C11 C12 1.378(8) . ?
C11 H11A 0.9300 . ?
C12 C13 1.380(7) . ?
C12 H12 0.9300 . ?
C13 C14 1.507(7) . ?
O12 H12A 0.8504 . ?
O12 H12B 0.8501 . ?
O13 H13A 0.8373 . ?
O13 H13B 0.8527 . ?
O14 O14' 1.588(17) . ?

loop_
_geom_torsion_atom_site_label_1
_geom_torsion_atom_site_label_2
_geom_torsion_atom_site_label_3
_geom_torsion_atom_site_label_4
_geom_torsion
_geom_torsion_site_symmetry_1
_geom_torsion_site_symmetry_2
_geom_torsion_site_symmetry_3
_geom_torsion_site_symmetry_4
_geom_torsion_publ_flag
O7 Pr1 O1 C1 55.1(4) . . . . ?
O10 Pr1 O1 C1 -88.1(4) . . . . ?
O5 Pr1 O1 C1 -144.6(3) . . . . ?
O4 Pr1 O1 C1 -159.9(4) 4_576 . . . ?
O9 Pr1 O1 C1 128.2(4) . . . . ?
O3 Pr1 O1 C1 -23.6(4) . . . . ?
N2 Pr1 O1 C1 82.6(4) . . . . ?
N1 Pr1 O1 C1 -13.8(3) . . . . ?
O7 Pr1 O3 C7 -72.0(3) . . . . ?
O10 Pr1 O3 C7 77.5(3) . . . . ?
O5 Pr1 O3 C7 160.9(4) . . . . ?
O4 Pr1 O3 C7 114.0(3) 4_576 . . . ?
O9 Pr1 O3 C7 -114.7(4) . . . . ?
O1 Pr1 O3 C7 7.7(4) . . . . ?
N2 Pr1 O3 C7 -135.3(4) . . . . ?
N1 Pr1 O3 C7 -2.0(3) . . . . ?
O7 Pr1 O5 C8 11.5(4) . . . . ?
O10 Pr1 O5 C8 158.1(4) . . . . ?
O4 Pr1 O5 C8 -129.1(4) 4_576 . . . ?
O9 Pr1 O5 C8 -62.9(4) . . . . ?
O1 Pr1 O5 C8 -144.8(3) . . . . ?
O3 Pr1 O5 C8 83.4(4) . . . . ?
N2 Pr1 O5 C8 5.1(4) . . . . ?
N1 Pr1 O5 C8 104.7(4) . . . . ?
O10 Pr1 O7 C14 -133.1(3) . . . . ?
O5 Pr1 O7 C14 -13.5(4) . . . . ?
O4 Pr1 O7 C14 91.3(4) 4_576 . . . ?
O9 Pr1 O7 C14 74.9(3) . . . . ?
O1 Pr1 O7 C14 154.6(3) . . . . ?
O3 Pr1 O7 C14 -82.1(3) . . . . ?
N2 Pr1 O7 C14 -7.2(3) . . . . ?
N1 Pr1 O7 C14 -144.0(4) . . . . ?
O11 Ag1 O8 C14 10.2(8) . . . . ?
O6 Ag1 O8 C14 -179.2(3) 1_565 . . . ?
O7 Pr1 N1 C6 87.1(3) . . . . ?
O10 Pr1 N1 C6 -85.8(3) . . . . ?
O5 Pr1 N1 C6 -30.1(4) . . . . ?
O4 Pr1 N1 C6 -133.5(3) 4_576 . . . ?
O9 Pr1 N1 C6 134.8(3) . . . . ?
O1 Pr1 N1 C6 -177.0(3) . . . . ?
O3 Pr1 N1 C6 -6.4(3) . . . . ?
N2 Pr1 N1 C6 44.6(3) . . . . ?
O7 Pr1 N1 C2 -82.0(3) . . . . ?
O10 Pr1 N1 C2 105.1(3) . . . . ?
O5 Pr1 N1 C2 160.9(3) . . . . ?
O4 Pr1 N1 C2 57.4(3) 4_576 . . . ?
O9 Pr1 N1 C2 -34.3(4) . . . . ?
O1 Pr1 N1 C2 13.9(3) . . . . ?
O3 Pr1 N1 C2 -175.5(3) . . . . ?
N2 Pr1 N1 C2 -124.5(3) . . . . ?
O7 Pr1 N2 C13 6.7(3) . . . . ?
O10 Pr1 N2 C13 142.8(3) . . . . ?
O5 Pr1 N2 C13 -179.3(3) . . . . ?
O4 Pr1 N2 C13 -129.6(3) 4_576 . . . ?
O9 Pr1 N2 C13 -71.0(3) . . . . ?
O1 Pr1 N2 C13 -24.6(4) . . . . ?
O3 Pr1 N2 C13 97.5(3) . . . . ?
N1 Pr1 N2 C13 52.1(3) . . . . ?
O7 Pr1 N2 C9 -178.6(4) . . . . ?
O10 Pr1 N2 C9 -42.5(4) . . . . ?
O5 Pr1 N2 C9 -4.6(3) . . . . ?
O4 Pr1 N2 C9 45.1(3) 4_576 . . . ?
O9 Pr1 N2 C9 103.7(3) . . . . ?
O1 Pr1 N2 C9 150.1(3) . . . . ?
O3 Pr1 N2 C9 -87.8(3) . . . . ?
N1 Pr1 N2 C9 -133.2(3) . . . . ?
Pr1 O1 C1 O2 -168.9(4) . . . . ?
Pr1 O1 C1 C2 12.3(6) . . . . ?
C6 N1 C2 C3 -3.1(6) . . . . ?
Pr1 N1 C2 C3 166.1(3) . . . . ?
C6 N1 C2 C1 176.8(4) . . . . ?
Pr1 N1 C2 C1 -14.0(5) . . . . ?
O2 C1 C2 N1 -177.0(4) . . . . ?
O1 C1 C2 N1 1.9(6) . . . . ?
O2 C1 C2 C3 2.9(7) . . . . ?
O1 C1 C2 C3 -178.2(4) . . . . ?
N1 C2 C3 C4 1.9(7) . . . . ?
C1 C2 C3 C4 -177.9(5) . . . . ?
C2 C3 C4 C5 -0.1(8) . . . . ?
C3 C4 C5 C6 -0.5(8) . . . . ?
C2 N1 C6 C5 2.5(6) . . . . ?
Pr1 N1 C6 C5 -166.6(3) . . . . ?
C2 N1 C6 C7 -178.2(4) . . . . ?
Pr1 N1 C6 C7 12.7(5) . . . . ?
C4 C5 C6 N1 -0.7(7) . . . . ?
C4 C5 C6 C7 180.0(4) . . . . ?
Pr1 O4 C7 O3 5.3(8) 4_575 . . . ?
Pr1 O4 C7 C6 -175.1(3) 4_575 . . . ?
Pr1 O3 C7 O4 -171.5(3) . . . . ?
Pr1 O3 C7 C6 8.9(5) . . . . ?
N1 C6 C7 O4 166.6(4) . . . . ?
C5 C6 C7 O4 -14.1(6) . . . . ?
N1 C6 C7 O3 -13.8(5) . . . . ?
C5 C6 C7 O3 165.5(4) . . . . ?
Ag1 O6 C8 O5 1.4(7) 1_545 . . . ?
Ag1 O6 C8 C9 -179.2(3) 1_545 . . . ?
Pr1 O5 C8 O6 174.3(3) . . . . ?
Pr1 O5 C8 C9 -5.0(6) . . . . ?
C13 N2 C9 C10 0.1(7) . . . . ?
Pr1 N2 C9 C10 -174.6(4) . . . . ?
C13 N2 C9 C8 178.9(4) . . . . ?
Pr1 N2 C9 C8 4.2(5) . . . . ?
O6 C8 C9 N2 -179.2(4) . . . . ?
O5 C8 C9 N2 0.2(6) . . . . ?
O6 C8 C9 C10 -0.4(7) . . . . ?
O5 C8 C9 C10 179.0(5) . . . . ?
N2 C9 C10 C11 1.0(8) . . . . ?
C8 C9 C10 C11 -177.7(5) . . . . ?
C9 C10 C11 C12 -0.7(9) . . . . ?
C10 C11 C12 C13 -0.5(9) . . . . ?
C9 N2 C13 C12 -1.5(7) . . . . ?
Pr1 N2 C13 C12 173.3(4) . . . . ?
C9 N2 C13 C14 178.9(4) . . . . ?
Pr1 N2 C13 C14 -6.3(5) . . . . ?
C11 C12 C13 N2 1.7(8) . . . . ?
C11 C12 C13 C14 -178.7(5) . . . . ?
Ag1 O8 C14 O7 -3.4(6) . . . . ?
Ag1 O8 C14 C13 177.0(3) . . . . ?
Pr1 O7 C14 O8 -172.8(3) . . . . ?
Pr1 O7 C14 C13 6.9(5) . . . . ?
N2 C13 C14 O8 179.8(4) . . . . ?
C12 C13 C14 O8 0.1(7) . . . . ?
N2 C13 C14 O7 0.1(6) . . . . ?
C12 C13 C14 O7 -179.5(5) . . . . ?
